data_4346383
loop_
_publ_author_name
'Wang, Denan'
'Lindeman, Sergey V.'
'Fiedler, Adam T.'

_publ_section_title
;
 Bimetallic Complexes Supported by a Redox-Active Ligand with Fused
 Pincer-Type Coordination Sites.
;
_journal_issue 17
_journal_name_full 'Inorganic chemistry'
_journal_page_first 8744
_journal_page_last 8754
_journal_paper_doi 10.1021/acs.inorgchem.5b01380
_journal_volume 54
_journal_year 2015
_chemical_formula_moiety 'C64 H70 Co2 N7 O2, 1.04(Cl O4), 1.58(C3 H6 O), 0.56(C H4 O), C H3 O'
_chemical_formula_sum 'C70.3 H84.72 Cl1.04 Co2 N7 O9.3'
_chemical_formula_weight 1331.34
_space_group_crystal_system monoclinic
_space_group_IT_number 14
_space_group_name_Hall '-P 2ybc'
_space_group_name_H-M_alt 'P 1 21/c 1'
_atom_sites_solution_hydrogens geom
_atom_sites_solution_primary iterative
_atom_sites_solution_secondary difmap
_audit_creation_date 2014-10-01
_audit_creation_method
;
Olex2 1.2
(compiled 2014.09.19 svn.r3010 for OlexSys, GUI svn.r4874)
;
_cell_angle_alpha 90.00
_cell_angle_beta 100.4205(12)
_cell_angle_gamma 90.00
_cell_formula_units_Z 4
_cell_length_a 13.58121(17)
_cell_length_b 24.3465(3)
_cell_length_c 21.1737(2)
_cell_measurement_reflns_used 26686
_cell_measurement_temperature 99.95(10)
_cell_measurement_theta_max 73.5220
_cell_measurement_theta_min 3.9970
_cell_volume 6885.72(14)
_computing_cell_refinement
;
CrysAlisPro, Agilent Technologies,
Version 1.171.36.28 (release 01-02-2013 CrysAlis171 .NET)
(compiled Feb  1 2013,16:14:44)
;
_computing_data_collection
;
CrysAlisPro, Agilent Technologies,
Version 1.171.36.28 (release 01-02-2013 CrysAlis171 .NET)
(compiled Feb  1 2013,16:14:44)
;
_computing_data_reduction
;
CrysAlisPro, Agilent Technologies,
Version 1.171.36.28 (release 01-02-2013 CrysAlis171 .NET)
(compiled Feb  1 2013,16:14:44)
;
_computing_molecular_graphics 'Olex2 (Dolomanov et al., 2009)'
_computing_publication_material 'Olex2 (Dolomanov et al., 2009)'
_computing_structure_refinement 'XL (Sheldrick, 2008)'
_computing_structure_solution 'olex2.solve (Bourhis et al., 2013)'
_diffrn_ambient_temperature 99.95(10)
_diffrn_detector_area_resol_mean 10.3756
_diffrn_measured_fraction_theta_full 0.997
_diffrn_measured_fraction_theta_max 0.988
_diffrn_measurement_details
;
#__ type_ start__ end____ width___ exp.time_
  1 omega -120.00   -8.00   1.0000    4.0000
omega____ theta____ kappa____ phi______ frames
    -      -40.9351  -77.0000 -180.0000 112

#__ type_ start__ end____ width___ exp.time_
  2 omega  -46.00   35.00   1.0000    4.0000
omega____ theta____ kappa____ phi______ frames
    -      -40.9351   37.0000  -60.0000 81

#__ type_ start__ end____ width___ exp.time_
  3 omega -115.00  -82.00   1.0000   18.0000
omega____ theta____ kappa____ phi______ frames
    -      -55.5000  -94.0000  150.0000 33

#__ type_ start__ end____ width___ exp.time_
  4 omega -128.00  -88.00   1.0000   18.0000
omega____ theta____ kappa____ phi______ frames
    -      -55.5000 -125.0000    0.0000 40

#__ type_ start__ end____ width___ exp.time_
  5 omega   77.00  174.00   1.0000   18.0000
omega____ theta____ kappa____ phi______ frames
    -      107.0326   77.0000 -150.0000 97

#__ type_ start__ end____ width___ exp.time_
  6 omega   37.00   64.00   1.0000   18.0000
omega____ theta____ kappa____ phi______ frames
    -      107.0326  -30.0000   90.0000 27

#__ type_ start__ end____ width___ exp.time_
  7 omega   31.00   72.00   1.0000   18.0000
omega____ theta____ kappa____ phi______ frames
    -      107.0326  -30.0000 -120.0000 41

#__ type_ start__ end____ width___ exp.time_
  8 omega  147.00  174.00   1.0000   18.0000
omega____ theta____ kappa____ phi______ frames
    -      107.0326  125.0000  -60.0000 27

#__ type_ start__ end____ width___ exp.time_
  9 omega  114.00  177.00   1.0000   18.0000
omega____ theta____ kappa____ phi______ frames
    -      107.0326   30.0000  120.0000 63

#__ type_ start__ end____ width___ exp.time_
 10 omega  103.00  129.00   1.0000   18.0000
omega____ theta____ kappa____ phi______ frames
    -      107.0326  125.0000  -60.0000 26

#__ type_ start__ end____ width___ exp.time_
 11 omega   53.00  103.00   1.0000   18.0000
omega____ theta____ kappa____ phi______ frames
    -      107.0326  -94.0000   90.0000 50

#__ type_ start__ end____ width___ exp.time_
 12 omega   45.00   97.00   1.0000   18.0000
omega____ theta____ kappa____ phi______ frames
    -      107.0326  -45.0000  120.0000 52

#__ type_ start__ end____ width___ exp.time_
 13 omega   88.00  157.00   1.0000   18.0000
omega____ theta____ kappa____ phi______ frames
    -      107.0326   45.0000    0.0000 69

#__ type_ start__ end____ width___ exp.time_
 14 omega -115.00  -11.00   1.0000    4.0000
omega____ theta____ kappa____ phi______ frames
    -      -40.9351  -57.0000  -60.0000 104

#__ type_ start__ end____ width___ exp.time_
 15 omega -120.00   -7.00   1.0000    4.0000
omega____ theta____ kappa____ phi______ frames
    -      -40.9351  -77.0000   60.0000 113

#__ type_ start__ end____ width___ exp.time_
 16 omega    1.00   83.00   1.0000    4.0000
omega____ theta____ kappa____ phi______ frames
    -       40.9351  -99.0000   30.0000 82

#__ type_ start__ end____ width___ exp.time_
 17 omega -130.00  -85.00   1.0000   18.0000
omega____ theta____ kappa____ phi______ frames
    -      -55.5000  -61.0000 -120.0000 45

#__ type_ start__ end____ width___ exp.time_
 18 omega   77.00  178.00   1.0000   18.0000
omega____ theta____ kappa____ phi______ frames
    -      107.0326   30.0000   60.0000 101

#__ type_ start__ end____ width___ exp.time_
 19 omega   73.00  178.00   1.0000   18.0000
omega____ theta____ kappa____ phi______ frames
    -      107.0326   77.0000  -90.0000 105

#__ type_ start__ end____ width___ exp.time_
 20 omega   29.00   90.00   1.0000   18.0000
omega____ theta____ kappa____ phi______ frames
    -      107.0326  -30.0000  -60.0000 61

#__ type_ start__ end____ width___ exp.time_
 21 omega   77.00  178.00   1.0000   18.0000
omega____ theta____ kappa____ phi______ frames
    -      107.0326   61.0000  -30.0000 101

#__ type_ start__ end____ width___ exp.time_
 22 omega   73.00  178.00   1.0000   18.0000
omega____ theta____ kappa____ phi______ frames
    -      107.0326   77.0000  150.0000 105

#__ type_ start__ end____ width___ exp.time_
 23 omega   23.00  109.00   1.0000   18.0000
omega____ theta____ kappa____ phi______ frames
    -      107.0326  -94.0000  -90.0000 86
;
_diffrn_measurement_device_type 'SuperNova, Dual, Cu at zero, Atlas'
_diffrn_measurement_method '\w scans'
_diffrn_orient_matrix_UB_11 0.0474398000
_diffrn_orient_matrix_UB_12 -0.0533694000
_diffrn_orient_matrix_UB_13 0.0307101000
_diffrn_orient_matrix_UB_21 -0.0274854000
_diffrn_orient_matrix_UB_22 0.0169383000
_diffrn_orient_matrix_UB_23 0.0647442000
_diffrn_orient_matrix_UB_31 -0.1014482000
_diffrn_orient_matrix_UB_32 -0.0294979000
_diffrn_orient_matrix_UB_33 -0.0183615000
_diffrn_radiation_monochromator mirror
_diffrn_radiation_type CuK\a
_diffrn_radiation_wavelength 1.54184
_diffrn_reflns_av_R_equivalents 0.0293
_diffrn_reflns_av_unetI/netI 0.0204
_diffrn_reflns_limit_h_max 16
_diffrn_reflns_limit_h_min -16
_diffrn_reflns_limit_k_max 30
_diffrn_reflns_limit_k_min -30
_diffrn_reflns_limit_l_max 26
_diffrn_reflns_limit_l_min -26
_diffrn_reflns_number 66905
_diffrn_reflns_theta_full 72.00
_diffrn_reflns_theta_max 73.66
_diffrn_reflns_theta_min 3.31
_diffrn_source 'SuperNova (Cu) X-ray Source'
_exptl_absorpt_coefficient_mu 4.630
_exptl_absorpt_correction_T_max 0.608
_exptl_absorpt_correction_T_min 0.428
_exptl_absorpt_correction_type gaussian
_exptl_absorpt_process_details
;
CrysAlisPro, Agilent Technologies,
Version 1.171.36.28 (release 01-02-2013 CrysAlis171 .NET)
(compiled Feb  1 2013,16:14:44)
Numerical absorption correction based on gaussian integration over
			a multifaceted crystal model
;
_exptl_crystal_colour 'dark brown'
_exptl_crystal_colour_modifier dark
_exptl_crystal_colour_primary brown
_exptl_crystal_density_diffrn 1.284
_exptl_crystal_density_method 'not measured'
_exptl_crystal_description prism
_exptl_crystal_F_000 2806
_exptl_crystal_size_max 0.3313
_exptl_crystal_size_mid 0.2351
_exptl_crystal_size_min 0.1703
_refine_diff_density_max 0.559
_refine_diff_density_min -0.817
_refine_diff_density_rms 0.060
_refine_ls_extinction_method none
_refine_ls_goodness_of_fit_ref 1.054
_refine_ls_hydrogen_treatment constr
_refine_ls_matrix_type full
_refine_ls_number_parameters 935
_refine_ls_number_reflns 13740
_refine_ls_number_restraints 34
_refine_ls_restrained_S_all 1.055
_refine_ls_R_factor_all 0.0524
_refine_ls_R_factor_gt 0.0490
_refine_ls_shift/su_max 0.002
_refine_ls_shift/su_mean 0.000
_refine_ls_structure_factor_coef Fsqd
_refine_ls_weighting_details 'calc w=1/[\s^2^(Fo^2^)+(0.0642P)^2^+7.1659P] where P=(Fo^2^+2Fc^2^)/3'
_refine_ls_weighting_scheme calc
_refine_ls_wR_factor_gt 0.1292
_refine_ls_wR_factor_ref 0.1317
_reflns_number_gt 12826
_reflns_number_total 13740
_reflns_threshold_expression >2sigma(I)
_cod_data_source_file ic5b01380_si_002.cif
_cod_data_source_block complex4
_cod_original_cell_volume 6885.74(15)
_cod_original_formula_sum 'C70.30 H84.72 Cl1.04 Co2 N7 O9.30'
_cod_database_code 4346383
_chemical_oxdiff_formula 'C64 H70 Cl Co2 N7 O6 C2 H8 O2 C6 H12 O2'
_reflns_odcompleteness_completeness 99.96
_reflns_odcompleteness_iscentric 1
_reflns_odcompleteness_theta 66.97
_olex2_refinement_description
;
1. Fixed Uiso
 At 1.2 times of:
  All C(H) groups
 At 1.5 times of:
  All C(H,H,H) groups, All O(H) groups
2. Rigid bond restraints
 C5S, C4S, C6S, O2S
 with sigma for 1-2 distances of 0.01 and sigma for 1-3 distances of 0.01
 Cl2, O7, O10, O8, O9
 with sigma for 1-2 distances of 0.01 and sigma for 1-3 distances of 0.01
3. Same fragment restrains
{O1S, C1S, C2S, C3S}
as
{O2S, C4S, C5S, C6S}
{O1S, C1S, C2S, C3S}
as
{O2SA, C4SA, C5SA, C6SA}
4. Others
 Sof(O1S)=Sof(C1S)=Sof(C2S)=Sof(H2SA)=Sof(H2SB)=Sof(H2SC)=Sof(C3S)=Sof(H3SA)=
 Sof(H3SB)=Sof(H3SC)=FVAR(1)
 Sof(O2S)=Sof(C4S)=Sof(C5S)=Sof(H5SA)=Sof(H5SB)=Sof(H5SC)=Sof(C6S)=Sof(H6SA)=
 Sof(H6SB)=Sof(H6SC)=1-FVAR(2)
 Sof(Cl2)=Sof(O7)=Sof(O8)=Sof(O9)=Sof(O10)=FVAR(2)
 Sof(O3S)=Sof(H3S)=Sof(C7S)=Sof(H7SA)=Sof(H7SB)=Sof(H7SC)=FVAR(3)
 Sof(O2SA)=Sof(C4SA)=Sof(C5SA)=Sof(H5SD)=Sof(H5SE)=Sof(H5SF)=Sof(C6SA)=
 Sof(H6SD)=Sof(H6SE)=Sof(H6SF)=1-FVAR(4)
 Sof(Cl1)=Sof(O3)=Sof(O4)=Sof(O5)=Sof(O6)=FVAR(4)
 Fixed Sof: O4S(0.5) C8S(0.5) H8SA(0.5) H8SB(0.5) H8SC(0.5) O4SA(0.5)
 C8SA(0.5) H8SD(0.5) H8SE(0.5) H8SF(0.5)
5.a Aromatic/amide H refined with riding coordinates:
 C4(H4), C6(H6), C7(H7), C18(H18), C19(H19), C21(H21), C26(H26), C28(H28),
 C29(H29), C40(H40), C41(H41), C43(H43), C45(H45), C46(H46), C47(H47), C48(H48),
  C51(H51), C52(H52), C53(H53), C54(H54), C55(H55), C56(H56), C57(H57),
 C58(H58), C61(H61), C62(H62), C63(H63), C64(H64)
5.b Idealised Me refined as rotating group:
 C9(H9A,H9B,H9C), C10(H10A,H10B,H10C), C11(H11A,H11B,H11C), C13(H13A,H13B,
 H13C), C14(H14A,H14B,H14C), C15(H15A,H15B,H15C), C22(H22A,H22B,H22C), C31(H31A,
 H31B,H31C), C32(H32A,H32B,H32C), C33(H33A,H33B,H33C), C35(H35A,H35B,H35C),
 C36(H36A,H36B,H36C), C37(H37A,H37B,H37C), C44(H44A,H44B,H44C), C2S(H2SA,H2SB,
 H2SC), C3S(H3SA,H3SB,H3SC), C5S(H5SA,H5SB,H5SC), C6S(H6SA,H6SB,H6SC), C7S(H7SA,
 H7SB,H7SC), C8S(H8SA,H8SB,H8SC), C8SA(H8SD,H8SE,H8SF), C5SA(H5SD,H5SE,H5SF),
 C6SA(H6SD,H6SE,H6SF)
5.c Idealised tetrahedral OH refined with riding coordinates:
 O3S(H3S)
;
_olex2_submission_special_instructions 'No special instructions were received'

loop_
_space_group_symop_id
_space_group_symop_operation_xyz
1 'x, y, z'
2 '-x, y+1/2, -z+1/2'
3 '-x, -y, -z'
4 'x, -y-1/2, z-1/2'

loop_
_atom_site_label
_atom_site_type_symbol
_atom_site_fract_x
_atom_site_fract_y
_atom_site_fract_z
_atom_site_U_iso_or_equiv
_atom_site_adp_type
_atom_site_occupancy
_atom_site_calc_flag
_atom_site_disorder_assembly
_atom_site_disorder_group
_atom_site_refinement_flags_posn
_atom_site_refinement_flags_adp
Co1 Co 0.16130(2) 0.196317(14) 0.159807(16) 0.01895(9) Uani 1 d . . . .
Co2 Co 0.17681(2) 0.203082(14) 0.034655(16) 0.01846(9) Uani 1 d . . . .
O1 O 0.14396(11) 0.12299(7) 0.18628(7) 0.0247(3) Uani 1 d . . . .
O2 O 0.19438(11) 0.13234(6) 0.00102(7) 0.0228(3) Uani 1 d . . . .
N1 N 0.02304(13) 0.21229(8) 0.14737(9) 0.0216(4) Uani 1 d . . . .
N2 N 0.31526(13) 0.21872(8) 0.05216(8) 0.0206(4) Uani 1 d . . . .
N3 N 0.16808(13) 0.25820(8) 0.10112(8) 0.0204(4) Uani 1 d . . . .
N4 N 0.18973(14) 0.24258(8) 0.24280(9) 0.0236(4) Uani 1 d . . . .
N5 N 0.30306(14) 0.18064(8) 0.18555(9) 0.0230(4) Uani 1 d . . . .
N6 N 0.15484(14) 0.25540(8) -0.04300(9) 0.0234(4) Uani 1 d . . . .
N7 N 0.03431(14) 0.19171(8) 0.00527(9) 0.0217(4) Uani 1 d . . . .
C1 C -0.02277(16) 0.13278(10) 0.20609(10) 0.0230(4) Uani 1 d . . . .
C2 C 0.06958(17) 0.10372(9) 0.21060(10) 0.0231(4) Uani 1 d . . . .
C3 C 0.07981(18) 0.05222(10) 0.24429(11) 0.0271(5) Uani 1 d . . . .
C4 C 0.00130(19) 0.03459(10) 0.27251(11) 0.0292(5) Uani 1 d . . . .
H4 H 0.0091 0.0008 0.2952 0.035 Uiso 1 calc . . R .
C5 C -0.08983(18) 0.06332(10) 0.26996(11) 0.0287(5) Uani 1 d . . . .
C6 C -0.10011(17) 0.11165(10) 0.23623(11) 0.0260(5) Uani 1 d . . . .
H6 H -0.1609 0.1317 0.2329 0.031 Uiso 1 calc . . R .
C7 C -0.04203(16) 0.18379(10) 0.17247(10) 0.0230(4) Uani 1 d . . . .
H7 H -0.1079 0.1983 0.1680 0.028 Uiso 1 calc . . R .
C8 C 0.17819(19) 0.01967(11) 0.25117(12) 0.0323(5) Uani 1 d . . . .
C9 C 0.2643(2) 0.05365(12) 0.28919(13) 0.0380(6) Uani 1 d . . . .
H9A H 0.2687 0.0890 0.2677 0.057 Uiso 1 calc . . GR .
H9B H 0.3274 0.0336 0.2914 0.057 Uiso 1 calc . . GR .
H9C H 0.2518 0.0601 0.3327 0.057 Uiso 1 calc . . GR .
C10 C 0.20087(19) 0.00495(11) 0.18474(13) 0.0341(5) Uani 1 d . . . .
H10A H 0.1477 -0.0188 0.1621 0.051 Uiso 1 calc . . GR .
H10B H 0.2652 -0.0143 0.1898 0.051 Uiso 1 calc . . GR .
H10C H 0.2042 0.0386 0.1599 0.051 Uiso 1 calc . . GR .
C11 C 0.1732(2) -0.03400(14) 0.28823(18) 0.0528(8) Uani 1 d . . . .
H11A H 0.1583 -0.0258 0.3308 0.079 Uiso 1 calc . . GR .
H11B H 0.2377 -0.0530 0.2929 0.079 Uiso 1 calc . . GR .
H11C H 0.1204 -0.0575 0.2647 0.079 Uiso 1 calc . . GR .
C12 C -0.1691(2) 0.04115(12) 0.30666(13) 0.0377(6) Uani 1 d . . . .
C13 C -0.1865(3) -0.02021(14) 0.2940(2) 0.0610(10) Uani 1 d . . . .
H13A H -0.2046 -0.0266 0.2477 0.092 Uiso 1 calc . . GR .
H13B H -0.2410 -0.0328 0.3151 0.092 Uiso 1 calc . . GR .
H13C H -0.1252 -0.0405 0.3112 0.092 Uiso 1 calc . . GR .
C14 C -0.1303(3) 0.0491(2) 0.37862(17) 0.0852(16) Uani 1 d . . . .
H14A H -0.0651 0.0311 0.3907 0.128 Uiso 1 calc . . GR .
H14B H -0.1779 0.0329 0.4030 0.128 Uiso 1 calc . . GR .
H14C H -0.1233 0.0885 0.3882 0.128 Uiso 1 calc . . GR .
C15 C -0.2690(2) 0.06914(16) 0.2863(2) 0.0658(11) Uani 1 d . . . .
H15A H -0.2638 0.1077 0.2999 0.099 Uiso 1 calc . . GR .
H15B H -0.3197 0.0506 0.3062 0.099 Uiso 1 calc . . GR .
H15C H -0.2886 0.0673 0.2394 0.099 Uiso 1 calc . . GR .
C16 C -0.00307(16) 0.26308(9) 0.11578(10) 0.0220(4) Uani 1 d . . . .
C17 C 0.07680(16) 0.28866(9) 0.09382(10) 0.0223(4) Uani 1 d . . . .
C18 C 0.06111(17) 0.33882(10) 0.06200(11) 0.0267(5) Uani 1 d . . . .
H18 H 0.1148 0.3565 0.0469 0.032 Uiso 1 calc . . R .
C19 C -0.03302(18) 0.36307(10) 0.05233(12) 0.0300(5) Uani 1 d . . . .
H19 H -0.0429 0.3974 0.0307 0.036 Uiso 1 calc . . R .
C20 C -0.11359(18) 0.33796(10) 0.07380(12) 0.0287(5) Uani 1 d . . . .
C21 C -0.09752(17) 0.28770(10) 0.10520(11) 0.0260(5) Uani 1 d . . . .
H21 H -0.1516 0.2699 0.1197 0.031 Uiso 1 calc . . R .
C22 C -0.21510(19) 0.36469(12) 0.06333(14) 0.0370(6) Uani 1 d . . . .
H22A H -0.2224 0.3860 0.1015 0.055 Uiso 1 calc . . GR .
H22B H -0.2671 0.3363 0.0556 0.055 Uiso 1 calc . . GR .
H22C H -0.2220 0.3892 0.0261 0.055 Uiso 1 calc . . GR .
C23 C 0.36553(15) 0.14323(9) -0.01048(10) 0.0200(4) Uani 1 d . . . .
C24 C 0.27259(15) 0.11419(9) -0.02002(10) 0.0199(4) Uani 1 d . . . .
C25 C 0.26592(16) 0.06346(9) -0.05514(10) 0.0209(4) Uani 1 d . . . .
C26 C 0.34708(16) 0.04747(9) -0.08171(10) 0.0221(4) Uani 1 d . . . .
H26 H 0.3413 0.0145 -0.1061 0.026 Uiso 1 calc . . R .
C27 C 0.43879(16) 0.07706(9) -0.07508(10) 0.0215(4) Uani 1 d . . . .
C28 C 0.44614(16) 0.12382(9) -0.03847(10) 0.0220(4) Uani 1 d . . . .
H28 H 0.5072 0.1438 -0.0317 0.026 Uiso 1 calc . . R .
C29 C 0.38249(16) 0.19253(9) 0.02649(10) 0.0211(4) Uani 1 d . . . .
H29 H 0.4481 0.2076 0.0330 0.025 Uiso 1 calc . . R .
C30 C 0.16995(16) 0.02845(9) -0.06278(10) 0.0231(4) Uani 1 d . . . .
C31 C 0.08011(17) 0.06021(11) -0.10066(12) 0.0301(5) Uani 1 d . . . .
H31A H 0.0737 0.0956 -0.0798 0.045 Uiso 1 calc . . GR .
H31B H 0.0188 0.0388 -0.1016 0.045 Uiso 1 calc . . GR .
H31C H 0.0907 0.0664 -0.1447 0.045 Uiso 1 calc . . GR .
C32 C 0.14936(17) 0.01292(10) 0.00399(11) 0.0263(5) Uani 1 d . . . .
H32A H 0.2069 -0.0072 0.0277 0.039 Uiso 1 calc . . GR .
H32B H 0.0895 -0.0103 -0.0007 0.039 Uiso 1 calc . . GR .
H32C H 0.1386 0.0464 0.0276 0.039 Uiso 1 calc . . GR .
C33 C 0.17999(19) -0.02486(10) -0.09925(12) 0.0310(5) Uani 1 d . . . .
H33A H 0.1922 -0.0162 -0.1424 0.046 Uiso 1 calc . . GR .
H33B H 0.1181 -0.0462 -0.1026 0.046 Uiso 1 calc . . GR .
H33C H 0.2362 -0.0463 -0.0761 0.046 Uiso 1 calc . . GR .
C34 C 0.52256(16) 0.05542(9) -0.10782(10) 0.0233(4) Uani 1 d . . . .
C35 C 0.61674(19) 0.09073(12) -0.09194(15) 0.0389(6) Uani 1 d . . . .
H35A H 0.6012 0.1284 -0.1068 0.058 Uiso 1 calc . . GR .
H35B H 0.6689 0.0756 -0.1134 0.058 Uiso 1 calc . . GR .
H35C H 0.6405 0.0908 -0.0454 0.058 Uiso 1 calc . . GR .
C36 C 0.4871(2) 0.05579(14) -0.18086(12) 0.0403(7) Uani 1 d . . . .
H36A H 0.4282 0.0321 -0.1920 0.060 Uiso 1 calc . . GR .
H36B H 0.5408 0.0421 -0.2019 0.060 Uiso 1 calc . . GR .
H36C H 0.4698 0.0934 -0.1953 0.060 Uiso 1 calc . . GR .
C37 C 0.5503(2) -0.00308(11) -0.08539(13) 0.0359(6) Uani 1 d . . . .
H37A H 0.5767 -0.0030 -0.0391 0.054 Uiso 1 calc . . GR .
H37B H 0.6014 -0.0173 -0.1084 0.054 Uiso 1 calc . . GR .
H37C H 0.4907 -0.0265 -0.0943 0.054 Uiso 1 calc . . GR .
C38 C 0.33963(16) 0.26750(9) 0.08879(10) 0.0223(4) Uani 1 d . . . .
C39 C 0.25867(16) 0.28972(9) 0.11284(10) 0.0218(4) Uani 1 d . . . .
C40 C 0.27234(17) 0.33762(10) 0.14920(11) 0.0250(5) Uani 1 d . . . .
H40 H 0.2179 0.3531 0.1655 0.030 Uiso 1 calc . . R .
C41 C 0.36518(18) 0.36262(10) 0.16154(11) 0.0283(5) Uani 1 d . . . .
H41 H 0.3736 0.3954 0.1862 0.034 Uiso 1 calc . . R .
C42 C 0.44688(18) 0.34065(11) 0.13854(12) 0.0309(5) Uani 1 d . . . .
C43 C 0.43318(17) 0.29286(10) 0.10205(12) 0.0275(5) Uani 1 d . . . .
H43 H 0.4880 0.2774 0.0860 0.033 Uiso 1 calc . . R .
C44 C 0.5481(2) 0.36841(13) 0.15291(16) 0.0448(7) Uani 1 d . . . .
H44A H 0.5983 0.3448 0.1387 0.067 Uiso 1 calc . . GR .
H44B H 0.5666 0.3749 0.1992 0.067 Uiso 1 calc . . GR .
H44C H 0.5449 0.4036 0.1301 0.067 Uiso 1 calc . . GR .
C45 C 0.12626(18) 0.27544(10) 0.26656(11) 0.0279(5) Uani 1 d . . . .
H45 H 0.0563 0.2706 0.2524 0.034 Uiso 1 calc . . R .
C46 C 0.1588(2) 0.31617(11) 0.31098(12) 0.0329(5) Uani 1 d . . . .
H46 H 0.1119 0.3387 0.3272 0.040 Uiso 1 calc . . R .
C47 C 0.2606(2) 0.32361(11) 0.33143(11) 0.0335(5) Uani 1 d . . . .
H47 H 0.2846 0.3522 0.3607 0.040 Uiso 1 calc . . R .
C48 C 0.32692(19) 0.28908(11) 0.30880(12) 0.0314(5) Uani 1 d . . . .
H48 H 0.3970 0.2926 0.3234 0.038 Uiso 1 calc . . R .
C49 C 0.28894(17) 0.24898(10) 0.26415(11) 0.0262(5) Uani 1 d . . . .
C50 C 0.35121(18) 0.20903(11) 0.23712(12) 0.0303(5) Uani 1 d . . . .
C51 C 0.4492(2) 0.19715(15) 0.26474(16) 0.0541(9) Uani 1 d . . . .
H51 H 0.4823 0.2178 0.3005 0.065 Uiso 1 calc . . R .
C52 C 0.4984(2) 0.15499(18) 0.23974(17) 0.0646(11) Uani 1 d . . . .
H52 H 0.5657 0.1463 0.2581 0.078 Uiso 1 calc . . R .
C53 C 0.4486(2) 0.12558(14) 0.18762(15) 0.0482(8) Uani 1 d . . . .
H53 H 0.4810 0.0963 0.1699 0.058 Uiso 1 calc . . R .
C54 C 0.35139(17) 0.13954(10) 0.16195(11) 0.0278(5) Uani 1 d . . . .
H54 H 0.3172 0.1193 0.1262 0.033 Uiso 1 calc . . R .
C55 C 0.22293(18) 0.28598(10) -0.06587(11) 0.0278(5) Uani 1 d . . . .
H55 H 0.2920 0.2791 -0.0505 0.033 Uiso 1 calc . . R .
C56 C 0.1966(2) 0.32704(11) -0.11079(12) 0.0331(5) Uani 1 d . . . .
H56 H 0.2466 0.3477 -0.1262 0.040 Uiso 1 calc . . R .
C57 C 0.0961(2) 0.33758(12) -0.13300(12) 0.0354(6) Uani 1 d . . . .
H57 H 0.0762 0.3662 -0.1631 0.042 Uiso 1 calc . . R .
C58 C 0.0252(2) 0.30588(11) -0.11077(12) 0.0332(6) Uani 1 d . . . .
H58 H -0.0441 0.3119 -0.1261 0.040 Uiso 1 calc . . R .
C59 C 0.05668(17) 0.26512(10) -0.06562(11) 0.0262(5) Uani 1 d . . . .
C60 C -0.01106(17) 0.22731(11) -0.04024(11) 0.0276(5) Uani 1 d . . . .
C61 C -0.1142(2) 0.22573(14) -0.06172(14) 0.0428(7) Uani 1 d . . . .
H61 H -0.1458 0.2522 -0.0916 0.051 Uiso 1 calc . . R .
C62 C -0.1699(2) 0.18532(15) -0.03918(15) 0.0497(8) Uani 1 d . . . .
H62 H -0.2405 0.1842 -0.0527 0.060 Uiso 1 calc . . R .
C63 C -0.12223(19) 0.14647(12) 0.00324(13) 0.0364(6) Uani 1 d . . . .
H63 H -0.1588 0.1170 0.0172 0.044 Uiso 1 calc . . R .
C64 C -0.01994(17) 0.15128(10) 0.02510(11) 0.0250(5) Uani 1 d . . . .
H64 H 0.0127 0.1251 0.0551 0.030 Uiso 1 calc . . R .
Cl1 Cl 0.57380(6) 0.22750(4) 0.43708(4) 0.0365(3) Uani 0.784(3) d A 1 . .
O3 O 0.6311(2) 0.18226(12) 0.42108(15) 0.0538(8) Uani 0.784(3) d A 1 . .
O4 O 0.5818(2) 0.27187(12) 0.39377(17) 0.0577(8) Uani 0.784(3) d A 1 . .
O5 O 0.6105(2) 0.24547(16) 0.50220(14) 0.0668(10) Uani 0.784(3) d A 1 . .
O6 O 0.4710(3) 0.2138(3) 0.4314(3) 0.0658(18) Uani 0.784(3) d A 1 . .
Cl2 Cl -0.2480(5) 0.2655(3) 0.2617(3) 0.073(2) Uani 0.256(5) d B 1 . U
O7 O -0.1377(12) 0.2866(7) 0.2658(8) 0.085(4) Uani 0.256(5) d B 1 . U
O8 O -0.2514(6) 0.2138(4) 0.3027(5) 0.060(3) Uani 0.256(5) d B 1 . U
O9 O -0.2806(11) 0.2605(8) 0.1948(6) 0.113(5) Uani 0.256(5) d B 1 . U
O10 O -0.2980(11) 0.3082(6) 0.2868(7) 0.086(4) Uani 0.256(5) d B 1 . U
O1S O 0.3993(3) 0.0010(2) 0.4349(2) 0.0734(15) Uani 0.622(6) d C 1 . .
C1S C 0.4542(5) 0.0426(3) 0.4399(3) 0.0670(18) Uani 0.622(6) d C 1 . .
C2S C 0.4357(9) 0.0860(3) 0.4838(4) 0.119(4) Uani 0.622(6) d C 1 . .
H2SA H 0.4938 0.0895 0.5185 0.179 Uiso 0.622(6) calc C 1 GR .
H2SB H 0.3763 0.0769 0.5020 0.179 Uiso 0.622(6) calc C 1 GR .
H2SC H 0.4247 0.1209 0.4604 0.179 Uiso 0.622(6) calc C 1 GR .
C3S C 0.5345(6) 0.0486(3) 0.4032(4) 0.090(3) Uani 0.622(6) d C 1 . .
H3SA H 0.5265 0.0210 0.3689 0.135 Uiso 0.622(6) calc C 1 GR .
H3SB H 0.5992 0.0433 0.4317 0.135 Uiso 0.622(6) calc C 1 GR .
H3SC H 0.5318 0.0854 0.3843 0.135 Uiso 0.622(6) calc C 1 GR .
O2S O -0.1291(4) 0.2481(3) 0.2775(2) 0.0982(19) Uani 0.744(5) d B 2 . U
C4S C -0.2065(7) 0.2760(3) 0.2725(4) 0.0563(18) Uani 0.744(5) d B 2 . U
C5S C -0.3031(7) 0.2537(4) 0.2716(4) 0.106(3) Uani 0.744(5) d B 2 . U
H5SA H -0.3386 0.2508 0.2271 0.159 Uiso 0.744(5) calc B 2 GR .
H5SB H -0.3407 0.2776 0.2958 0.159 Uiso 0.744(5) calc B 2 GR .
H5SC H -0.2967 0.2171 0.2912 0.159 Uiso 0.744(5) calc B 2 GR .
C6S C -0.1920(8) 0.3362(3) 0.2759(6) 0.173(6) Uani 0.744(5) d B 2 . U
H6SA H -0.2218 0.3510 0.3112 0.259 Uiso 0.744(5) calc B 2 GR .
H6SB H -0.2244 0.3528 0.2353 0.259 Uiso 0.744(5) calc B 2 GR .
H6SC H -0.1203 0.3445 0.2835 0.259 Uiso 0.744(5) calc B 2 GR .
O3S O 0.2391(8) 0.0003(3) 0.4947(5) 0.154(5) Uani 0.558(9) d . . . .
H3S H 0.2819 0.0021 0.4706 0.232 Uiso 0.558(9) calc . . R .
C7S C 0.1780(12) 0.0407(4) 0.4826(6) 0.169(8) Uani 0.558(9) d . . . .
H7SA H 0.1636 0.0475 0.4363 0.253 Uiso 0.558(9) calc . . GR .
H7SB H 0.2081 0.0736 0.5049 0.253 Uiso 0.558(9) calc . . GR .
H7SC H 0.1157 0.0319 0.4976 0.253 Uiso 0.558(9) calc . . GR .
O4S O -0.2894(6) 0.2036(6) 0.1107(5) 0.151(6) Uani 0.50 d D 1 . .
C8S C -0.3468(8) 0.1607(4) 0.1164(5) 0.050(2) Uani 0.50 d D 1 . .
H8SA H -0.3585 0.1400 0.0761 0.075 Uiso 0.50 calc D 1 GR .
H8SB H -0.4110 0.1733 0.1261 0.075 Uiso 0.50 calc D 1 GR .
H8SC H -0.3134 0.1371 0.1513 0.075 Uiso 0.50 calc D 1 GR .
O4SA O -0.3507(13) 0.2157(6) 0.0972(10) 0.233(9) Uani 0.50 d E 2 . .
C8SA C -0.3167(14) 0.1658(9) 0.0947(7) 0.144(10) Uani 0.50 d E 2 . .
H8SD H -0.3032 0.1585 0.0515 0.216 Uiso 0.50 calc E 2 GR .
H8SE H -0.3666 0.1396 0.1045 0.216 Uiso 0.50 calc E 2 GR .
H8SF H -0.2546 0.1618 0.1261 0.216 Uiso 0.50 calc E 2 GR .
O2SA O 0.4574(16) 0.2063(13) 0.4250(18) 0.102(12) Uiso 0.216(3) d A 2 . .
C4SA C 0.5382(13) 0.1890(7) 0.4175(9) 0.065(5) Uiso 0.216(3) d A 2 . .
C5SA C 0.6224(16) 0.2275(9) 0.4230(11) 0.073(6) Uiso 0.216(3) d A 2 . .
H5SD H 0.5991 0.2624 0.4028 0.109 Uiso 0.216(3) calc A 2 GR .
H5SE H 0.6742 0.2120 0.4015 0.109 Uiso 0.216(3) calc A 2 GR .
H5SF H 0.6503 0.2337 0.4685 0.109 Uiso 0.216(3) calc A 2 GR .
C6SA C 0.553(3) 0.1337(10) 0.394(2) 0.179(17) Uiso 0.216(3) d A 2 . .
H6SD H 0.5121 0.1076 0.4135 0.268 Uiso 0.216(3) calc A 2 GR .
H6SE H 0.6234 0.1236 0.4054 0.268 Uiso 0.216(3) calc A 2 GR .
H6SF H 0.5319 0.1329 0.3472 0.268 Uiso 0.216(3) calc A 2 GR .

loop_
_atom_site_aniso_label
_atom_site_aniso_U_11
_atom_site_aniso_U_22
_atom_site_aniso_U_33
_atom_site_aniso_U_23
_atom_site_aniso_U_13
_atom_site_aniso_U_12
Co1 0.01273(17) 0.02682(19) 0.01722(17) -0.00150(13) 0.00248(13) 0.00100(13)
Co2 0.01178(17) 0.02627(18) 0.01715(17) -0.00175(13) 0.00213(13) -0.00038(13)
O1 0.0193(7) 0.0315(8) 0.0244(8) 0.0008(6) 0.0066(6) 0.0020(6)
O2 0.0151(7) 0.0299(8) 0.0241(8) -0.0046(6) 0.0052(6) -0.0011(6)
N1 0.0170(9) 0.0292(9) 0.0186(9) -0.0021(7) 0.0028(7) -0.0001(7)
N2 0.0184(9) 0.0260(9) 0.0174(8) -0.0019(7) 0.0035(7) -0.0008(7)
N3 0.0151(9) 0.0271(9) 0.0193(9) -0.0017(7) 0.0037(7) 0.0007(7)
N4 0.0197(9) 0.0336(10) 0.0179(8) -0.0032(7) 0.0042(7) 0.0007(8)
N5 0.0186(9) 0.0313(10) 0.0191(9) -0.0002(7) 0.0032(7) 0.0005(7)
N6 0.0200(9) 0.0327(10) 0.0178(8) -0.0005(7) 0.0043(7) -0.0006(7)
N7 0.0175(9) 0.0306(9) 0.0173(8) -0.0027(7) 0.0038(7) 0.0000(7)
C1 0.0179(10) 0.0317(11) 0.0191(10) -0.0038(8) 0.0030(8) -0.0029(9)
C2 0.0209(11) 0.0308(11) 0.0171(10) -0.0032(8) 0.0024(8) -0.0022(9)
C3 0.0251(11) 0.0319(12) 0.0243(11) -0.0002(9) 0.0046(9) 0.0006(9)
C4 0.0302(12) 0.0333(12) 0.0245(11) 0.0025(9) 0.0057(10) -0.0029(10)
C5 0.0236(11) 0.0380(13) 0.0251(11) -0.0008(10) 0.0061(9) -0.0057(10)
C6 0.0177(10) 0.0368(12) 0.0236(11) -0.0012(9) 0.0037(9) -0.0033(9)
C7 0.0158(10) 0.0334(12) 0.0197(10) -0.0042(9) 0.0029(8) -0.0005(9)
C8 0.0290(13) 0.0364(13) 0.0326(13) 0.0087(10) 0.0084(10) 0.0059(10)
C9 0.0308(13) 0.0524(16) 0.0289(13) 0.0050(12) 0.0001(10) 0.0079(12)
C10 0.0289(13) 0.0348(13) 0.0392(14) -0.0028(11) 0.0081(11) 0.0047(10)
C11 0.0452(17) 0.0504(18) 0.067(2) 0.0268(16) 0.0209(16) 0.0182(14)
C12 0.0298(13) 0.0483(16) 0.0376(14) 0.0068(12) 0.0129(11) -0.0080(11)
C13 0.0439(18) 0.0519(19) 0.093(3) 0.0230(19) 0.0290(19) -0.0064(15)
C14 0.074(3) 0.148(4) 0.0400(19) 0.000(2) 0.0290(19) -0.049(3)
C15 0.0381(17) 0.070(2) 0.100(3) 0.036(2) 0.0414(19) 0.0081(16)
C16 0.0186(10) 0.0280(11) 0.0189(10) -0.0025(8) 0.0022(8) 0.0020(8)
C17 0.0169(10) 0.0297(11) 0.0202(10) -0.0039(8) 0.0034(8) 0.0028(8)
C18 0.0216(11) 0.0308(12) 0.0282(11) 0.0009(9) 0.0054(9) 0.0012(9)
C19 0.0256(12) 0.0317(12) 0.0320(12) 0.0018(10) 0.0030(10) 0.0063(10)
C20 0.0215(11) 0.0343(12) 0.0290(12) -0.0018(10) 0.0009(9) 0.0062(9)
C21 0.0173(11) 0.0339(12) 0.0271(11) -0.0008(9) 0.0049(9) 0.0013(9)
C22 0.0223(12) 0.0421(14) 0.0457(15) 0.0011(12) 0.0041(11) 0.0107(11)
C23 0.0152(10) 0.0268(11) 0.0176(10) -0.0006(8) 0.0022(8) 0.0002(8)
C24 0.0166(10) 0.0276(11) 0.0157(9) 0.0016(8) 0.0030(8) 0.0013(8)
C25 0.0195(10) 0.0271(11) 0.0157(9) 0.0012(8) 0.0019(8) -0.0007(8)
C26 0.0219(11) 0.0268(11) 0.0174(10) -0.0008(8) 0.0032(8) -0.0007(9)
C27 0.0173(10) 0.0300(11) 0.0175(10) 0.0021(8) 0.0039(8) 0.0028(8)
C28 0.0155(10) 0.0299(11) 0.0206(10) -0.0002(8) 0.0031(8) -0.0011(8)
C29 0.0151(10) 0.0280(11) 0.0202(10) -0.0008(8) 0.0028(8) -0.0001(8)
C30 0.0201(10) 0.0282(11) 0.0213(10) -0.0026(9) 0.0049(8) -0.0030(9)
C31 0.0210(11) 0.0396(13) 0.0274(12) -0.0008(10) -0.0017(9) -0.0050(10)
C32 0.0242(11) 0.0299(11) 0.0262(11) -0.0017(9) 0.0088(9) -0.0036(9)
C33 0.0282(12) 0.0347(13) 0.0316(12) -0.0081(10) 0.0095(10) -0.0076(10)
C34 0.0191(10) 0.0311(11) 0.0206(10) -0.0028(9) 0.0058(8) 0.0006(9)
C35 0.0224(12) 0.0449(15) 0.0536(17) -0.0172(13) 0.0185(12) -0.0043(11)
C36 0.0301(13) 0.0690(19) 0.0234(12) 0.0016(12) 0.0092(10) 0.0097(13)
C37 0.0334(14) 0.0370(14) 0.0411(14) 0.0033(11) 0.0166(11) 0.0106(11)
C38 0.0182(10) 0.0284(11) 0.0201(10) -0.0030(8) 0.0031(8) -0.0006(8)
C39 0.0165(10) 0.0287(11) 0.0202(10) -0.0002(8) 0.0034(8) -0.0014(8)
C40 0.0208(11) 0.0306(11) 0.0241(11) -0.0033(9) 0.0054(9) 0.0021(9)
C41 0.0253(12) 0.0308(12) 0.0287(12) -0.0092(9) 0.0050(9) -0.0030(9)
C42 0.0217(11) 0.0384(13) 0.0331(13) -0.0081(10) 0.0062(10) -0.0052(10)
C43 0.0186(11) 0.0351(12) 0.0304(12) -0.0078(10) 0.0085(9) -0.0031(9)
C44 0.0279(14) 0.0518(17) 0.0566(18) -0.0252(14) 0.0125(13) -0.0134(12)
C45 0.0235(11) 0.0385(13) 0.0227(11) -0.0044(9) 0.0066(9) 0.0024(10)
C46 0.0356(14) 0.0401(13) 0.0242(12) -0.0073(10) 0.0083(10) 0.0038(11)
C47 0.0382(14) 0.0407(14) 0.0213(11) -0.0090(10) 0.0045(10) -0.0061(11)
C48 0.0260(12) 0.0449(14) 0.0219(11) -0.0059(10) 0.0011(9) -0.0043(10)
C49 0.0222(11) 0.0375(13) 0.0181(10) -0.0020(9) 0.0018(8) 0.0003(9)
C50 0.0221(12) 0.0444(14) 0.0230(11) -0.0065(10) 0.0002(9) 0.0034(10)
C51 0.0284(15) 0.083(2) 0.0442(17) -0.0292(16) -0.0110(13) 0.0135(14)
C52 0.0265(15) 0.100(3) 0.059(2) -0.031(2) -0.0135(14) 0.0270(17)
C53 0.0290(14) 0.067(2) 0.0466(16) -0.0159(15) 0.0009(12) 0.0203(14)
C54 0.0214(11) 0.0382(13) 0.0237(11) -0.0012(9) 0.0036(9) 0.0055(9)
C55 0.0236(11) 0.0368(12) 0.0238(11) 0.0005(9) 0.0067(9) -0.0021(10)
C56 0.0333(13) 0.0402(14) 0.0280(12) 0.0050(10) 0.0113(10) -0.0043(11)
C57 0.0390(14) 0.0435(14) 0.0233(12) 0.0091(10) 0.0044(10) 0.0009(11)
C58 0.0283(13) 0.0464(15) 0.0238(12) 0.0053(10) 0.0015(10) 0.0029(11)
C59 0.0207(11) 0.0383(13) 0.0186(10) 0.0008(9) 0.0007(8) 0.0009(9)
C60 0.0194(11) 0.0409(13) 0.0216(11) 0.0017(9) 0.0016(9) -0.0002(9)
C61 0.0210(12) 0.0650(19) 0.0383(15) 0.0175(13) -0.0055(11) -0.0023(12)
C62 0.0192(13) 0.075(2) 0.0501(18) 0.0148(16) -0.0054(12) -0.0126(13)
C63 0.0227(12) 0.0486(15) 0.0371(14) 0.0025(12) 0.0035(10) -0.0102(11)
C64 0.0196(11) 0.0314(11) 0.0245(11) -0.0041(9) 0.0050(9) -0.0034(9)
Cl1 0.0247(5) 0.0490(5) 0.0333(4) -0.0117(3) -0.0012(3) 0.0051(3)
O3 0.0548(18) 0.0512(17) 0.0556(17) -0.0053(13) 0.0101(14) 0.0234(14)
O4 0.0557(18) 0.0440(16) 0.066(2) 0.0027(14) -0.0092(15) -0.0062(13)
O5 0.0421(16) 0.112(3) 0.0419(16) -0.0316(17) -0.0036(13) 0.0065(17)
O6 0.0222(15) 0.122(4) 0.053(2) -0.027(2) 0.0084(14) -0.0068(19)
Cl2 0.056(4) 0.092(4) 0.065(3) -0.029(2) -0.008(3) 0.011(3)
O7 0.064(7) 0.087(10) 0.101(11) 0.014(8) 0.007(7) 0.004(6)
O8 0.034(4) 0.044(4) 0.090(7) -0.029(4) -0.019(4) 0.004(3)
O9 0.084(9) 0.185(16) 0.065(6) -0.042(7) 0.001(6) -0.025(10)
O10 0.089(9) 0.078(7) 0.097(9) 0.001(6) 0.031(7) 0.032(7)
O1S 0.067(3) 0.098(4) 0.053(3) 0.001(2) 0.003(2) 0.001(3)
C1S 0.082(5) 0.064(4) 0.048(3) 0.012(3) -0.005(3) 0.007(3)
C2S 0.213(12) 0.076(5) 0.062(5) -0.007(4) 0.008(6) 0.044(6)
C3S 0.104(6) 0.092(6) 0.079(5) 0.015(4) 0.030(4) -0.024(5)
O2S 0.086(3) 0.154(5) 0.055(2) -0.009(3) 0.012(2) 0.054(3)
C4S 0.067(5) 0.066(4) 0.046(4) 0.017(3) 0.039(4) 0.023(4)
C5S 0.051(4) 0.135(7) 0.137(8) 0.027(6) 0.031(4) -0.035(4)
C6S 0.147(9) 0.072(4) 0.255(14) 0.052(6) -0.081(9) -0.027(5)
O3S 0.209(10) 0.111(6) 0.180(9) 0.040(6) 0.134(8) 0.042(6)
C7S 0.286(19) 0.103(8) 0.169(12) 0.080(8) 0.178(13) 0.114(11)
O4S 0.079(5) 0.243(12) 0.098(6) 0.127(7) -0.075(5) -0.115(7)
C8S 0.049(5) 0.054(5) 0.045(5) 0.023(4) 0.003(3) 0.003(4)
O4SA 0.222(16) 0.168(12) 0.35(2) 0.032(14) 0.176(17) 0.100(12)
C8SA 0.127(16) 0.177(19) 0.096(12) -0.074(12) -0.065(10) 0.114(15)

loop_
_atom_type_symbol
_atom_type_description
_atom_type_scat_dispersion_real
_atom_type_scat_dispersion_imag
_atom_type_scat_source
C C 0.0181 0.0091 'International Tables Vol C Tables 4.2.6.8 and 6.1.1.4'
H H 0.0000 0.0000 'International Tables Vol C Tables 4.2.6.8 and 6.1.1.4'
Cl Cl 0.3639 0.7018 'International Tables Vol C Tables 4.2.6.8 and 6.1.1.4'
Co Co -2.3653 3.6143 'International Tables Vol C Tables 4.2.6.8 and 6.1.1.4'
N N 0.0311 0.0180 'International Tables Vol C Tables 4.2.6.8 and 6.1.1.4'
O O 0.0492 0.0322 'International Tables Vol C Tables 4.2.6.8 and 6.1.1.4'

loop_
_exptl_crystal_face_index_h
_exptl_crystal_face_index_k
_exptl_crystal_face_index_l
_exptl_crystal_face_perp_dist
_exptl_oxdiff_crystal_face_indexfrac_h
_exptl_oxdiff_crystal_face_indexfrac_k
_exptl_oxdiff_crystal_face_indexfrac_l
_exptl_oxdiff_crystal_face_x
_exptl_oxdiff_crystal_face_y
_exptl_oxdiff_crystal_face_z
1 -11 -10 0.0980 1.0000 -11.0002 -9.9999 0.3274 -0.8612 0.4067
8 6 0 0.0693 8.0001 6.0004 -0.0001 0.0593 -0.1183 -0.9886
-7 8 -1 0.0874 -7.0003 7.9994 -1.0000 -0.7897 0.2632 0.4926
0 -2 13 0.0701 0.0003 -1.9994 13.0000 0.5059 0.8078 -0.1797
-8 -7 -1 0.1115 -8.0001 -7.0004 -0.9999 -0.0366 0.0366 1.0365
-1 10 -10 0.1082 -1.0003 9.9993 -10.0000 -0.8882 -0.4506 -0.0099
7 -7 2 0.0746 7.0003 -6.9993 1.9999 0.7671 -0.1815 -0.5404
-2 14 5 0.1534 -2.0001 13.9999 4.9999 -0.6885 0.6158 -0.3019
0 -2 -13 0.1130 -0.0002 -2.0005 -12.9999 -0.2925 -0.8756 0.2977
-1 -10 -10 0.0991 -1.0001 -10.0003 -9.9999 0.1792 -0.7893 0.5801

loop_
_geom_angle_atom_site_label_1
_geom_angle_atom_site_label_2
_geom_angle_atom_site_label_3
_geom_angle
O1 Co1 Co2 112.51(5)
O1 Co1 N3 158.41(7)
O1 Co1 N4 106.01(7)
O1 Co1 N5 84.38(7)
N1 Co1 Co2 95.89(6)
N1 Co1 O1 93.52(8)
N1 Co1 N3 85.02(8)
N1 Co1 N4 91.98(8)
N1 Co1 N5 171.85(8)
N3 Co1 Co2 46.54(5)
N3 Co1 N4 95.57(8)
N4 Co1 Co2 140.02(6)
N5 Co1 Co2 92.19(6)
N5 Co1 N3 99.83(8)
N5 Co1 N4 81.08(8)
O2 Co2 Co1 110.53(5)
O2 Co2 N3 156.69(7)
O2 Co2 N6 105.79(7)
O2 Co2 N7 86.33(7)
N2 Co2 Co1 94.09(6)
N2 Co2 O2 93.92(7)
N2 Co2 N3 84.76(7)
N2 Co2 N6 91.57(8)
N2 Co2 N7 172.13(8)
N3 Co2 Co1 46.61(5)
N3 Co2 N6 97.51(8)
N6 Co2 Co1 142.71(5)
N7 Co2 Co1 93.18(5)
N7 Co2 N3 98.11(7)
N7 Co2 N6 80.81(8)
C2 O1 Co1 127.04(15)
C24 O2 Co2 127.11(14)
C7 N1 Co1 124.14(16)
C7 N1 C16 121.55(19)
C16 N1 Co1 113.71(14)
C29 N2 Co2 124.38(15)
C29 N2 C38 121.41(19)
C38 N2 Co2 113.58(14)
Co2 N3 Co1 86.85(8)
C17 N3 Co1 109.10(13)
C17 N3 Co2 116.15(13)
C17 N3 C39 116.22(18)
C39 N3 Co1 115.97(14)
C39 N3 Co2 109.20(13)
C45 N4 Co1 127.73(16)
C45 N4 C49 118.4(2)
C49 N4 Co1 111.69(15)
C50 N5 Co1 115.79(16)
C54 N5 Co1 124.67(16)
C54 N5 C50 118.9(2)
C55 N6 Co2 128.37(16)
C55 N6 C59 118.3(2)
C59 N6 Co2 112.47(15)
C60 N7 Co2 115.73(15)
C64 N7 Co2 125.17(16)
C64 N7 C60 119.1(2)
C2 C1 C7 122.8(2)
C6 C1 C2 120.2(2)
C6 C1 C7 117.0(2)
O1 C2 C1 122.0(2)
O1 C2 C3 119.9(2)
C1 C2 C3 118.1(2)
C2 C3 C8 120.1(2)
C4 C3 C2 118.2(2)
C4 C3 C8 121.6(2)
C3 C4 H4 117.7
C3 C4 C5 124.6(2)
C5 C4 H4 117.7
C4 C5 C12 119.7(2)
C6 C5 C4 116.8(2)
C6 C5 C12 123.5(2)
C1 C6 H6 119.0
C5 C6 C1 122.1(2)
C5 C6 H6 119.0
N1 C7 C1 125.8(2)
N1 C7 H7 117.1
C1 C7 H7 117.1
C9 C8 C3 109.8(2)
C10 C8 C3 110.4(2)
C10 C8 C9 110.2(2)
C11 C8 C3 111.7(2)
C11 C8 C9 106.9(2)
C11 C8 C10 107.7(2)
C8 C9 H9A 109.5
C8 C9 H9B 109.5
C8 C9 H9C 109.5
H9A C9 H9B 109.5
H9A C9 H9C 109.5
H9B C9 H9C 109.5
C8 C10 H10A 109.5
C8 C10 H10B 109.5
C8 C10 H10C 109.5
H10A C10 H10B 109.5
H10A C10 H10C 109.5
H10B C10 H10C 109.5
C8 C11 H11A 109.5
C8 C11 H11B 109.5
C8 C11 H11C 109.5
H11A C11 H11B 109.5
H11A C11 H11C 109.5
H11B C11 H11C 109.5
C13 C12 C5 110.9(2)
C13 C12 C14 108.2(3)
C14 C12 C5 108.3(2)
C15 C12 C5 111.9(2)
C15 C12 C13 106.7(3)
C15 C12 C14 110.9(3)
C12 C13 H13A 109.5
C12 C13 H13B 109.5
C12 C13 H13C 109.5
H13A C13 H13B 109.5
H13A C13 H13C 109.5
H13B C13 H13C 109.5
C12 C14 H14A 109.5
C12 C14 H14B 109.5
C12 C14 H14C 109.5
H14A C14 H14B 109.5
H14A C14 H14C 109.5
H14B C14 H14C 109.5
C12 C15 H15A 109.5
C12 C15 H15B 109.5
C12 C15 H15C 109.5
H15A C15 H15B 109.5
H15A C15 H15C 109.5
H15B C15 H15C 109.5
C17 C16 N1 113.64(19)
C21 C16 N1 126.4(2)
C21 C16 C17 120.0(2)
C16 C17 N3 116.2(2)
C18 C17 N3 124.1(2)
C18 C17 C16 119.4(2)
C17 C18 H18 120.0
C19 C18 C17 120.0(2)
C19 C18 H18 120.0
C18 C19 H19 119.4
C18 C19 C20 121.3(2)
C20 C19 H19 119.4
C19 C20 C22 120.9(2)
C21 C20 C19 118.4(2)
C21 C20 C22 120.8(2)
C16 C21 H21 119.5
C20 C21 C16 121.0(2)
C20 C21 H21 119.5
C20 C22 H22A 109.5
C20 C22 H22B 109.5
C20 C22 H22C 109.5
H22A C22 H22B 109.5
H22A C22 H22C 109.5
H22B C22 H22C 109.5
C28 C23 C24 120.36(19)
C28 C23 C29 116.69(19)
C29 C23 C24 122.94(19)
O2 C24 C23 122.59(19)
O2 C24 C25 119.37(19)
C23 C24 C25 118.04(19)
C24 C25 C30 120.19(19)
C26 C25 C24 118.2(2)
C26 C25 C30 121.6(2)
C25 C26 H26 117.8
C25 C26 C27 124.4(2)
C27 C26 H26 117.8
C26 C27 C34 119.37(19)
C28 C27 C26 116.68(19)
C28 C27 C34 123.9(2)
C23 C28 H28 119.0
C27 C28 C23 122.1(2)
C27 C28 H28 119.0
N2 C29 C23 125.5(2)
N2 C29 H29 117.2
C23 C29 H29 117.2
C25 C30 C31 110.61(18)
C32 C30 C25 109.30(18)
C32 C30 C31 110.09(19)
C33 C30 C25 111.81(18)
C33 C30 C31 107.31(19)
C33 C30 C32 107.66(19)
C30 C31 H31A 109.5
C30 C31 H31B 109.5
C30 C31 H31C 109.5
H31A C31 H31B 109.5
H31A C31 H31C 109.5
H31B C31 H31C 109.5
C30 C32 H32A 109.5
C30 C32 H32B 109.5
C30 C32 H32C 109.5
H32A C32 H32B 109.5
H32A C32 H32C 109.5
H32B C32 H32C 109.5
C30 C33 H33A 109.5
C30 C33 H33B 109.5
C30 C33 H33C 109.5
H33A C33 H33B 109.5
H33A C33 H33C 109.5
H33B C33 H33C 109.5
C27 C34 C36 109.37(18)
C35 C34 C27 111.62(19)
C35 C34 C36 108.4(2)
C35 C34 C37 107.8(2)
C37 C34 C27 110.03(19)
C37 C34 C36 109.5(2)
C34 C35 H35A 109.5
C34 C35 H35B 109.5
C34 C35 H35C 109.5
H35A C35 H35B 109.5
H35A C35 H35C 109.5
H35B C35 H35C 109.5
C34 C36 H36A 109.5
C34 C36 H36B 109.5
C34 C36 H36C 109.5
H36A C36 H36B 109.5
H36A C36 H36C 109.5
H36B C36 H36C 109.5
C34 C37 H37A 109.5
C34 C37 H37B 109.5
C34 C37 H37C 109.5
H37A C37 H37B 109.5
H37A C37 H37C 109.5
H37B C37 H37C 109.5
C39 C38 N2 113.54(19)
C43 C38 N2 126.3(2)
C43 C38 C39 120.1(2)
C38 C39 N3 115.84(19)
C40 C39 N3 124.7(2)
C40 C39 C38 119.3(2)
C39 C40 H40 120.0
C41 C40 C39 120.0(2)
C41 C40 H40 120.0
C40 C41 H41 119.3
C40 C41 C42 121.4(2)
C42 C41 H41 119.3
C41 C42 C44 120.6(2)
C43 C42 C41 118.6(2)
C43 C42 C44 120.7(2)
C38 C43 H43 119.7
C42 C43 C38 120.5(2)
C42 C43 H43 119.7
C42 C44 H44A 109.5
C42 C44 H44B 109.5
C42 C44 H44C 109.5
H44A C44 H44B 109.5
H44A C44 H44C 109.5
H44B C44 H44C 109.5
N4 C45 H45 118.8
N4 C45 C46 122.4(2)
C46 C45 H45 118.8
C45 C46 H46 120.5
C45 C46 C47 119.0(2)
C47 C46 H46 120.5
C46 C47 H47 120.3
C48 C47 C46 119.3(2)
C48 C47 H47 120.3
C47 C48 H48 120.7
C47 C48 C49 118.6(2)
C49 C48 H48 120.7
N4 C49 C48 122.2(2)
N4 C49 C50 113.7(2)
C48 C49 C50 124.0(2)
N5 C50 C49 115.0(2)
N5 C50 C51 121.4(2)
C51 C50 C49 123.4(2)
C50 C51 H51 120.4
C52 C51 C50 119.2(3)
C52 C51 H51 120.4
C51 C52 H52 120.4
C51 C52 C53 119.3(3)
C53 C52 H52 120.4
C52 C53 H53 120.6
C54 C53 C52 118.8(3)
C54 C53 H53 120.6
N5 C54 C53 122.4(2)
N5 C54 H54 118.8
C53 C54 H54 118.8
N6 C55 H55 118.7
N6 C55 C56 122.6(2)
C56 C55 H55 118.7
C55 C56 H56 120.5
C55 C56 C57 119.0(2)
C57 C56 H56 120.5
C56 C57 H57 120.5
C58 C57 C56 119.1(2)
C58 C57 H57 120.5
C57 C58 H58 120.5
C57 C58 C59 119.1(2)
C59 C58 H58 120.5
N6 C59 C58 121.9(2)
N6 C59 C60 113.7(2)
C58 C59 C60 124.3(2)
N7 C60 C59 115.2(2)
N7 C60 C61 121.0(2)
C61 C60 C59 123.8(2)
C60 C61 H61 120.3
C62 C61 C60 119.3(3)
C62 C61 H61 120.3
C61 C62 H62 120.3
C61 C62 C63 119.4(2)
C63 C62 H62 120.3
C62 C63 H63 120.6
C62 C63 C64 118.9(2)
C64 C63 H63 120.6
N7 C64 C63 122.1(2)
N7 C64 H64 119.0
C63 C64 H64 119.0
O3 Cl1 O4 108.8(2)
O3 Cl1 O5 110.59(19)
O4 Cl1 O5 109.2(2)
O6 Cl1 O3 111.7(3)
O6 Cl1 O4 108.0(3)
O6 Cl1 O5 108.5(3)
O8 Cl2 O7 111.3(8)
O9 Cl2 O7 101.9(10)
O9 Cl2 O8 117.6(10)
O10 Cl2 O7 105.0(11)
O10 Cl2 O8 109.2(9)
O10 Cl2 O9 111.0(10)
O1S C1S C2S 118.2(7)
O1S C1S C3S 121.9(6)
C3S C1S C2S 119.9(8)
O2S C4S C5S 123.9(9)
O2S C4S C6S 115.9(10)
C5S C4S C6S 119.7(8)
C4S C5S H5SA 109.5
C4S C5S H5SB 109.5
C4S C5S H5SC 109.5
H5SA C5S H5SB 109.5
H5SA C5S H5SC 109.5
H5SB C5S H5SC 109.5
C4S C6S H6SA 109.5
C4S C6S H6SB 109.5
C4S C6S H6SC 109.5
H6SA C6S H6SB 109.5
H6SA C6S H6SC 109.5
H6SB C6S H6SC 109.5
C7S O3S H3S 109.5
O3S C7S H7SA 109.5
O3S C7S H7SB 109.5
O3S C7S H7SC 109.5
H7SA C7S H7SB 109.5
H7SA C7S H7SC 109.5
H7SB C7S H7SC 109.5
O4SA C8SA H8SD 109.5
O4SA C8SA H8SE 109.5
O4SA C8SA H8SF 109.5
H8SD C8SA H8SE 109.5
H8SD C8SA H8SF 109.5
H8SE C8SA H8SF 109.5
O2SA C4SA C5SA 118.7(19)
O2SA C4SA C6SA 123(2)
C6SA C4SA C5SA 117.7(18)
C4SA C5SA H5SD 109.5
C4SA C5SA H5SE 109.5
C4SA C5SA H5SF 109.5
H5SD C5SA H5SE 109.5
H5SD C5SA H5SF 109.5
H5SE C5SA H5SF 109.5
C4SA C6SA H6SD 109.5
C4SA C6SA H6SE 109.5
C4SA C6SA H6SF 109.5
H6SD C6SA H6SE 109.5
H6SD C6SA H6SF 109.5
H6SE C6SA H6SF 109.5

loop_
_geom_bond_atom_site_label_1
_geom_bond_atom_site_label_2
_geom_bond_distance
Co1 Co2 2.7010(5)
Co1 O1 1.8985(16)
Co1 N1 1.8888(18)
Co1 N3 1.9657(19)
Co1 N4 2.0640(19)
Co1 N5 1.9416(19)
Co2 O2 1.8952(16)
Co2 N2 1.8883(18)
Co2 N3 1.9636(18)
Co2 N6 2.0585(19)
Co2 N7 1.9426(19)
O1 C2 1.301(3)
O2 C24 1.301(3)
N1 C7 1.309(3)
N1 C16 1.420(3)
N2 C29 1.310(3)
N2 C38 1.424(3)
N3 C17 1.429(3)
N3 C39 1.433(3)
N4 C45 1.339(3)
N4 C49 1.350(3)
N5 C50 1.356(3)
N5 C54 1.342(3)
N6 C55 1.344(3)
N6 C59 1.353(3)
N7 C60 1.358(3)
N7 C64 1.342(3)
C1 C2 1.428(3)
C1 C6 1.420(3)
C1 C7 1.432(3)
C2 C3 1.437(3)
C3 C4 1.382(3)
C3 C8 1.538(3)
C4 H4 0.9500
C4 C5 1.414(3)
C5 C6 1.370(3)
C5 C12 1.535(3)
C6 H6 0.9500
C7 H7 0.9500
C8 C9 1.536(4)
C8 C10 1.536(4)
C8 C11 1.532(4)
C9 H9A 0.9800
C9 H9B 0.9800
C9 H9C 0.9800
C10 H10A 0.9800
C10 H10B 0.9800
C10 H10C 0.9800
C11 H11A 0.9800
C11 H11B 0.9800
C11 H11C 0.9800
C12 C13 1.528(5)
C12 C14 1.532(5)
C12 C15 1.511(4)
C13 H13A 0.9800
C13 H13B 0.9800
C13 H13C 0.9800
C14 H14A 0.9800
C14 H14B 0.9800
C14 H14C 0.9800
C15 H15A 0.9800
C15 H15B 0.9800
C15 H15C 0.9800
C16 C17 1.401(3)
C16 C21 1.397(3)
C17 C18 1.393(3)
C18 H18 0.9500
C18 C19 1.389(3)
C19 H19 0.9500
C19 C20 1.399(4)
C20 C21 1.391(3)
C20 C22 1.504(3)
C21 H21 0.9500
C22 H22A 0.9800
C22 H22B 0.9800
C22 H22C 0.9800
C23 C24 1.429(3)
C23 C28 1.417(3)
C23 C29 1.429(3)
C24 C25 1.436(3)
C25 C26 1.381(3)
C25 C30 1.541(3)
C26 H26 0.9500
C26 C27 1.424(3)
C27 C28 1.371(3)
C27 C34 1.529(3)
C28 H28 0.9500
C29 H29 0.9500
C30 C31 1.541(3)
C30 C32 1.537(3)
C30 C33 1.529(3)
C31 H31A 0.9800
C31 H31B 0.9800
C31 H31C 0.9800
C32 H32A 0.9800
C32 H32B 0.9800
C32 H32C 0.9800
C33 H33A 0.9800
C33 H33B 0.9800
C33 H33C 0.9800
C34 C35 1.527(3)
C34 C36 1.534(3)
C34 C37 1.527(3)
C35 H35A 0.9800
C35 H35B 0.9800
C35 H35C 0.9800
C36 H36A 0.9800
C36 H36B 0.9800
C36 H36C 0.9800
C37 H37A 0.9800
C37 H37B 0.9800
C37 H37C 0.9800
C38 C39 1.401(3)
C38 C43 1.395(3)
C39 C40 1.391(3)
C40 H40 0.9500
C40 C41 1.382(3)
C41 H41 0.9500
C41 C42 1.396(3)
C42 C43 1.391(3)
C42 C44 1.512(3)
C43 H43 0.9500
C44 H44A 0.9800
C44 H44B 0.9800
C44 H44C 0.9800
C45 H45 0.9500
C45 C46 1.383(3)
C46 H46 0.9500
C46 C47 1.384(4)
C47 H47 0.9500
C47 C48 1.380(4)
C48 H48 0.9500
C48 C49 1.392(3)
C49 C50 1.471(3)
C50 C51 1.384(4)
C51 H51 0.9500
C51 C52 1.381(4)
C52 H52 0.9500
C52 C53 1.385(4)
C53 H53 0.9500
C53 C54 1.377(4)
C54 H54 0.9500
C55 H55 0.9500
C55 C56 1.382(4)
C56 H56 0.9500
C56 C57 1.384(4)
C57 H57 0.9500
C57 C58 1.382(4)
C58 H58 0.9500
C58 C59 1.390(3)
C59 C60 1.470(3)
C60 C61 1.393(3)
C61 H61 0.9500
C61 C62 1.378(4)
C62 H62 0.9500
C62 C63 1.382(4)
C63 H63 0.9500
C63 C64 1.388(3)
C64 H64 0.9500
Cl1 O3 1.424(3)
Cl1 O4 1.434(3)
Cl1 O5 1.447(3)
Cl1 O6 1.419(5)
Cl2 O7 1.571(15)
Cl2 O8 1.534(14)
Cl2 O9 1.411(14)
Cl2 O10 1.399(13)
O1S C1S 1.249(7)
C1S C2S 1.460(9)
C1S C3S 1.456(9)
C2S H2SA 0.9800
C2S H2SB 0.9800
C2S H2SC 0.9800
C3S H3SA 0.9800
C3S H3SB 0.9800
C3S H3SC 0.9800
O2S C4S 1.240(8)
C4S C5S 1.418(9)
C4S C6S 1.477(10)
C5S H5SA 0.9800
C5S H5SB 0.9800
C5S H5SC 0.9800
C6S H6SA 0.9800
C6S H6SB 0.9800
C6S H6SC 0.9800
O3S H3S 0.8400
O3S C7S 1.283(12)
C7S H7SA 0.9800
C7S H7SB 0.9800
C7S H7SC 0.9800
O4S C8S 1.321(13)
C8S H8SA 0.9800
C8S H8SB 0.9800
C8S H8SC 0.9800
O4SA C8SA 1.30(2)
C8SA H8SD 0.9800
C8SA H8SE 0.9800
C8SA H8SF 0.9800
O2SA C4SA 1.211(16)
C4SA C5SA 1.466(16)
C4SA C6SA 1.461(16)
C5SA H5SD 0.9800
C5SA H5SE 0.9800
C5SA H5SF 0.9800
C6SA H6SD 0.9800
C6SA H6SE 0.9800
C6SA H6SF 0.9800

loop_
_geom_hbond_atom_site_label_D
_geom_hbond_atom_site_label_H
_geom_hbond_atom_site_label_A
_geom_hbond_distance_DH
_geom_hbond_distance_HA
_geom_hbond_distance_DA
_geom_hbond_angle_DHA
O3S H3S O1S 0.84 1.89 2.708(9) 166.1

loop_
_geom_torsion_atom_site_label_1
_geom_torsion_atom_site_label_2
_geom_torsion_atom_site_label_3
_geom_torsion_atom_site_label_4
_geom_torsion
Co1 Co2 O2 C24 -115.10(16)
Co1 Co2 N2 C29 129.28(18)
Co1 Co2 N2 C38 -59.77(14)
Co1 Co2 N3 C17 -109.76(17)
Co1 Co2 N3 C39 116.44(15)
Co1 Co2 N6 C55 99.0(2)
Co1 Co2 N6 C59 -69.86(19)
Co1 Co2 N7 C60 132.27(16)
Co1 Co2 N7 C64 -49.65(18)
Co1 O1 C2 C1 16.0(3)
Co1 O1 C2 C3 -162.75(16)
Co1 N1 C7 C1 -8.3(3)
Co1 N1 C16 C17 6.5(2)
Co1 N1 C16 C21 -174.03(18)
Co1 N3 C17 C16 -13.9(2)
Co1 N3 C17 C18 171.72(18)
Co1 N3 C39 C38 80.9(2)
Co1 N3 C39 C40 -94.7(2)
Co1 N4 C45 C46 -160.60(19)
Co1 N4 C49 C48 163.42(19)
Co1 N4 C49 C50 -18.1(3)
Co1 N5 C50 C49 -2.2(3)
Co1 N5 C50 C51 172.5(3)
Co1 N5 C54 C53 -171.2(2)
Co2 Co1 O1 C2 -121.33(16)
Co2 Co1 N1 C7 132.01(17)
Co2 Co1 N1 C16 -56.75(14)
Co2 Co1 N3 C17 116.62(15)
Co2 Co1 N3 C39 -109.85(16)
Co2 Co1 N4 C45 93.7(2)
Co2 Co1 N4 C49 -69.20(19)
Co2 Co1 N5 C50 134.48(17)
Co2 Co1 N5 C54 -54.97(19)
Co2 O2 C24 C23 11.0(3)
Co2 O2 C24 C25 -168.01(14)
Co2 N2 C29 C23 -10.2(3)
Co2 N2 C38 C39 9.1(2)
Co2 N2 C38 C43 -171.5(2)
Co2 N3 C17 C16 82.1(2)
Co2 N3 C17 C18 -92.2(2)
Co2 N3 C39 C38 -15.1(2)
Co2 N3 C39 C40 169.29(19)
Co2 N6 C55 C56 -167.61(19)
Co2 N6 C59 C58 169.32(19)
Co2 N6 C59 C60 -13.3(2)
Co2 N7 C60 C59 6.6(3)
Co2 N7 C60 C61 -175.4(2)
Co2 N7 C64 C63 178.29(19)
O1 Co1 Co2 O2 -11.73(7)
O1 Co1 Co2 N2 -107.47(8)
O1 Co1 Co2 N3 173.70(9)
O1 Co1 Co2 N6 154.52(10)
O1 Co1 Co2 N7 75.54(8)
O1 Co1 N1 C7 18.93(19)
O1 Co1 N1 C16 -169.83(15)
O1 Co1 N3 Co2 -16.0(2)
O1 Co1 N3 C17 100.6(2)
O1 Co1 N3 C39 -125.9(2)
O1 Co1 N4 C45 -102.1(2)
O1 Co1 N4 C49 94.97(16)
O1 Co1 N5 C50 -113.11(18)
O1 Co1 N5 C54 57.45(19)
O1 C2 C3 C4 176.5(2)
O1 C2 C3 C8 -0.5(3)
O2 Co2 N2 C29 18.34(19)
O2 Co2 N2 C38 -170.71(15)
O2 Co2 N3 Co1 -12.9(2)
O2 Co2 N3 C17 -122.70(19)
O2 Co2 N3 C39 103.5(2)
O2 Co2 N6 C55 -94.4(2)
O2 Co2 N6 C59 96.77(16)
O2 Co2 N7 C60 -117.34(17)
O2 Co2 N7 C64 60.74(18)
O2 C24 C25 C26 174.49(19)
O2 C24 C25 C30 -5.2(3)
N1 Co1 Co2 O2 -108.02(8)
N1 Co1 Co2 N2 156.24(8)
N1 Co1 Co2 N3 77.40(9)
N1 Co1 Co2 N6 58.23(11)
N1 Co1 Co2 N7 -20.75(8)
N1 Co1 O1 C2 -23.46(18)
N1 Co1 N3 Co2 -102.98(7)
N1 Co1 N3 C17 13.65(14)
N1 Co1 N3 C39 147.17(16)
N1 Co1 N4 C45 -7.9(2)
N1 Co1 N4 C49 -170.80(17)
N1 Co1 N5 C50 -37.7(7)
N1 Co1 N5 C54 132.8(5)
N1 C16 C17 N3 5.4(3)
N1 C16 C17 C18 -179.97(19)
N1 C16 C21 C20 179.6(2)
N2 Co2 O2 C24 -19.25(18)
N2 Co2 N3 Co1 -100.68(7)
N2 Co2 N3 C17 149.56(16)
N2 Co2 N3 C39 15.76(14)
N2 Co2 N6 C55 0.2(2)
N2 Co2 N6 C59 -168.70(16)
N2 Co2 N7 C60 -25.2(7)
N2 Co2 N7 C64 152.8(5)
N2 C38 C39 N3 4.5(3)
N2 C38 C39 C40 -179.6(2)
N2 C38 C43 C42 179.9(2)
N3 Co1 Co2 O2 174.57(8)
N3 Co1 Co2 N2 78.83(9)
N3 Co1 Co2 N6 -19.17(11)
N3 Co1 Co2 N7 -98.16(9)
N3 Co1 O1 C2 -108.8(2)
N3 Co1 N1 C7 177.33(19)
N3 Co1 N1 C16 -11.43(15)
N3 Co1 N4 C45 77.3(2)
N3 Co1 N4 C49 -85.61(17)
N3 Co1 N5 C50 88.27(18)
N3 Co1 N5 C54 -101.18(19)
N3 Co2 O2 C24 -105.1(2)
N3 Co2 N2 C29 174.99(19)
N3 Co2 N2 C38 -14.05(15)
N3 Co2 N6 C55 85.1(2)
N3 Co2 N6 C59 -83.79(16)
N3 Co2 N7 C60 85.67(17)
N3 Co2 N7 C64 -96.25(18)
N3 C17 C18 C19 174.3(2)
N3 C39 C40 C41 175.1(2)
N4 Co1 Co2 O2 151.78(10)
N4 Co1 Co2 N2 56.04(10)
N4 Co1 Co2 N3 -22.79(11)
N4 Co1 Co2 N6 -41.96(13)
N4 Co1 Co2 N7 -120.95(10)
N4 Co1 O1 C2 69.61(18)
N4 Co1 N1 C7 -87.25(18)
N4 Co1 N1 C16 84.00(15)
N4 Co1 N3 Co2 165.52(7)
N4 Co1 N3 C17 -77.86(14)
N4 Co1 N3 C39 55.66(15)
N4 Co1 N5 C50 -5.89(18)
N4 Co1 N5 C54 164.7(2)
N4 C45 C46 C47 0.4(4)
N4 C49 C50 N5 14.0(3)
N4 C49 C50 C51 -160.6(3)
N5 Co1 Co2 O2 73.08(8)
N5 Co1 Co2 N2 -22.66(8)
N5 Co1 Co2 N3 -101.49(9)
N5 Co1 Co2 N6 -120.66(11)
N5 Co1 Co2 N7 160.35(8)
N5 Co1 O1 C2 148.63(18)
N5 Co1 N1 C7 -55.8(7)
N5 Co1 N1 C16 115.4(6)
N5 Co1 N3 Co2 83.64(8)
N5 Co1 N3 C17 -159.74(14)
N5 Co1 N3 C39 -26.22(16)
N5 Co1 N4 C45 176.4(2)
N5 Co1 N4 C49 13.49(16)
N5 C50 C51 C52 -0.9(5)
N6 Co2 O2 C24 73.50(18)
N6 Co2 N2 C29 -87.60(19)
N6 Co2 N2 C38 83.35(15)
N6 Co2 N3 Co1 168.42(7)
N6 Co2 N3 C17 58.66(16)
N6 Co2 N3 C39 -75.14(15)
N6 Co2 N7 C60 -10.69(16)
N6 Co2 N7 C64 167.39(19)
N6 C55 C56 C57 0.5(4)
N6 C59 C60 N7 4.9(3)
N6 C59 C60 C61 -173.0(3)
N7 Co2 O2 C24 152.87(18)
N7 Co2 N2 C29 -73.2(6)
N7 Co2 N2 C38 97.7(6)
N7 Co2 N3 Co1 86.70(8)
N7 Co2 N3 C17 -23.06(17)
N7 Co2 N3 C39 -156.86(14)
N7 Co2 N6 C55 -177.9(2)
N7 Co2 N6 C59 13.27(16)
N7 C60 C61 C62 -3.9(5)
C1 C2 C3 C4 -2.4(3)
C1 C2 C3 C8 -179.3(2)
C2 C1 C6 C5 -0.3(3)
C2 C1 C7 N1 -6.6(3)
C2 C3 C4 C5 0.9(4)
C2 C3 C8 C9 61.9(3)
C2 C3 C8 C10 -59.8(3)
C2 C3 C8 C11 -179.7(2)
C3 C4 C5 C6 0.8(4)
C3 C4 C5 C12 -176.4(2)
C4 C3 C8 C9 -114.9(3)
C4 C3 C8 C10 123.4(2)
C4 C3 C8 C11 3.5(4)
C4 C5 C6 C1 -1.1(3)
C4 C5 C12 C13 -47.7(3)
C4 C5 C12 C14 70.8(4)
C4 C5 C12 C15 -166.7(3)
C6 C1 C2 O1 -176.7(2)
C6 C1 C2 C3 2.1(3)
C6 C1 C7 N1 172.8(2)
C6 C5 C12 C13 135.3(3)
C6 C5 C12 C14 -106.2(4)
C6 C5 C12 C15 16.3(4)
C7 N1 C16 C17 178.0(2)
C7 N1 C16 C21 -2.5(3)
C7 C1 C2 O1 2.7(3)
C7 C1 C2 C3 -178.6(2)
C7 C1 C6 C5 -179.7(2)
C8 C3 C4 C5 177.8(2)
C12 C5 C6 C1 176.0(2)
C16 N1 C7 C1 -178.9(2)
C16 C17 C18 C19 0.0(3)
C17 N3 C39 C38 -148.9(2)
C17 N3 C39 C40 35.5(3)
C17 C16 C21 C20 -0.9(3)
C17 C18 C19 C20 -0.2(4)
C18 C19 C20 C21 -0.1(4)
C18 C19 C20 C22 179.7(2)
C19 C20 C21 C16 0.7(4)
C21 C16 C17 N3 -174.1(2)
C21 C16 C17 C18 0.5(3)
C22 C20 C21 C16 -179.2(2)
C23 C24 C25 C26 -4.6(3)
C23 C24 C25 C30 175.73(19)
C24 C23 C28 C27 -0.3(3)
C24 C23 C29 N2 -4.6(3)
C24 C25 C26 C27 2.0(3)
C24 C25 C30 C31 62.8(3)
C24 C25 C30 C32 -58.5(3)
C24 C25 C30 C33 -177.6(2)
C25 C26 C27 C28 1.5(3)
C25 C26 C27 C34 -179.0(2)
C26 C25 C30 C31 -116.8(2)
C26 C25 C30 C32 121.8(2)
C26 C25 C30 C33 2.7(3)
C26 C27 C28 C23 -2.4(3)
C26 C27 C34 C35 -176.6(2)
C26 C27 C34 C36 63.4(3)
C26 C27 C34 C37 -56.9(3)
C28 C23 C24 O2 -175.23(19)
C28 C23 C24 C25 3.8(3)
C28 C23 C29 N2 175.0(2)
C28 C27 C34 C35 2.8(3)
C28 C27 C34 C36 -117.2(3)
C28 C27 C34 C37 122.5(2)
C29 N2 C38 C39 -179.6(2)
C29 N2 C38 C43 -0.2(3)
C29 C23 C24 O2 4.3(3)
C29 C23 C24 C25 -176.7(2)
C29 C23 C28 C27 -179.8(2)
C30 C25 C26 C27 -178.3(2)
C34 C27 C28 C23 178.2(2)
C38 N2 C29 C23 179.5(2)
C38 C39 C40 C41 -0.4(3)
C39 N3 C17 C16 -147.3(2)
C39 N3 C17 C18 38.3(3)
C39 C38 C43 C42 -0.7(4)
C39 C40 C41 C42 -0.4(4)
C40 C41 C42 C43 0.6(4)
C40 C41 C42 C44 -179.6(3)
C41 C42 C43 C38 0.0(4)
C43 C38 C39 N3 -175.0(2)
C43 C38 C39 C40 0.9(3)
C44 C42 C43 C38 -179.8(3)
C45 N4 C49 C48 -1.3(3)
C45 N4 C49 C50 177.2(2)
C45 C46 C47 C48 -2.3(4)
C46 C47 C48 C49 2.3(4)
C47 C48 C49 N4 -0.5(4)
C47 C48 C49 C50 -178.9(2)
C48 C49 C50 N5 -167.6(2)
C48 C49 C50 C51 17.9(4)
C49 N4 C45 C46 1.3(4)
C49 C50 C51 C52 173.3(3)
C50 N5 C54 C53 -0.9(4)
C50 C51 C52 C53 0.0(6)
C51 C52 C53 C54 0.4(6)
C52 C53 C54 N5 0.1(5)
C54 N5 C50 C49 -173.3(2)
C54 N5 C50 C51 1.4(4)
C55 N6 C59 C58 -0.8(3)
C55 N6 C59 C60 176.6(2)
C55 C56 C57 C58 -1.5(4)
C56 C57 C58 C59 1.5(4)
C57 C58 C59 N6 -0.3(4)
C57 C58 C59 C60 -177.4(2)
C58 C59 C60 N7 -177.7(2)
C58 C59 C60 C61 4.4(4)
C59 N6 C55 C56 0.7(4)
C59 C60 C61 C62 173.9(3)
C60 N7 C64 C63 -3.7(3)
C60 C61 C62 C63 -1.3(5)
C61 C62 C63 C64 4.0(5)
C62 C63 C64 N7 -1.5(4)
C64 N7 C60 C59 -171.6(2)
C64 N7 C60 C61 6.4(4)
